data_4350493
loop_
_publ_author_name
'Senda, Shunsuke'
'Ohki, Yasuhiro'
'Hirayama, Tomoko'
'Toda, Daisuke'
'Chen, Jing-Lin'
'Matsumoto, Tsuyoshi'
'Kawaguchi, Hiroyuki'
'Tatsumi, Kazuyuki'

_publ_section_title
;
 Mono{hydrotris(mercaptoimidazolyl)borato} complexes of manganese(II),
 iron(II), cobalt(II), and nickel(II) halides.
;
_journal_issue 24
_journal_name_full 'Inorganic chemistry'
_journal_page_first 9914
_journal_page_last 9925
_journal_paper_doi 10.1021/ic0610132
_journal_volume 45
_journal_year 2006
_chemical_formula_sum 'C49.5 H65 B Cl10 Mn N6 S3'
_chemical_formula_weight 1260.56
_space_group_IT_number 165
_space_group_name_Hall '-P 3 2"c'
_space_group_name_H-M_alt 'P -3 c 1'
_symmetry_cell_setting trigonal
_symmetry_Int_Tables_number 165
_symmetry_space_group_name_H-M 'P -3 c 1'
_cell_angle_alpha 90
_cell_angle_beta 90
_cell_angle_gamma 120
_cell_formula_units_Z 4
_cell_length_a 19.501(4)
_cell_length_b 19.501(4)
_cell_length_c 19.687(4)
_cell_measurement_reflns_used 7069
_cell_measurement_temperature 173.2
_cell_measurement_theta_max 27.5
_cell_measurement_theta_min 3.1
_cell_volume 6484(2)
_computing_cell_refinement CRYSTALCLEAR
_computing_data_collection CRYSTALCLEAR
_computing_data_reduction 'teXsan Ver. 1.11'
_computing_publication_material 'teXsan Ver. 1.11'
_computing_structure_refinement 'teXsan Ver. 1.10'
_computing_structure_solution 'DIRDIF94 (PATTY)'
_diffrn_detector_area_resol_mean 14.63
_diffrn_measured_fraction_theta_full 0.9988
_diffrn_measured_fraction_theta_max 0.9988
_diffrn_measurement_device_type 'Rigaku/MSC Mercury CCD'
_diffrn_measurement_method \w
_diffrn_radiation_type 'Mo K\a'
_diffrn_radiation_wavelength 0.7107
_diffrn_reflns_av_R_equivalents 0.063
_diffrn_reflns_limit_h_max 25
_diffrn_reflns_limit_h_min -25
_diffrn_reflns_limit_k_max 21
_diffrn_reflns_limit_k_min -25
_diffrn_reflns_limit_l_max 24
_diffrn_reflns_limit_l_min -25
_diffrn_reflns_number 51205
_diffrn_reflns_theta_full 27.48
_diffrn_reflns_theta_max 27.48
_exptl_absorpt_coefficient_mu 0.748
_exptl_absorpt_correction_T_max 0.861
_exptl_absorpt_correction_T_min 0.675
_exptl_absorpt_correction_type multi-scan
_exptl_absorpt_process_details '(Jacobson, 1998)'
_exptl_crystal_colour Colorless
_exptl_crystal_density_diffrn 1.291
_exptl_crystal_density_method 'not measured'
_exptl_crystal_description Prism
_exptl_crystal_size_max 0.200
_exptl_crystal_size_mid 0.200
_exptl_crystal_size_min 0.200
_refine_diff_density_max 0.86
_refine_diff_density_min -0.89
_refine_ls_extinction_method none
_refine_ls_goodness_of_fit_ref 1.306
_refine_ls_hydrogen_treatment noref
_refine_ls_number_parameters 205
_refine_ls_number_reflns 1502
_refine_ls_R_factor_gt 0.0670
_refine_ls_shift/su_max 0.0001
_refine_ls_structure_factor_coef F
_refine_ls_weighting_details 'w = 1/[\s^2^(Fo) + 0.00063|Fo|^2^]'
_refine_ls_weighting_scheme calc
_refine_ls_wR_factor_ref 0.0959
_reflns_number_gt 1502
_reflns_number_total 4966
_reflns_threshold_expression F^2^>3.0\s(F^2^)
_cod_data_source_file ic0610132si20060906_094900.cif
_cod_data_source_block ArMnCl
_cod_original_cell_volume 6483.5(2)
_cod_original_formula_sum 'C49.50 H65 B Cl10 Mn N6 S3 '
_cod_database_code 4350493

loop_
_symmetry_equiv_pos_as_xyz
x,y,z
-y,x-y,z
-x+y,-x,z
-y,-x,1/2+z
x,x-y,1/2+z
-x+y,y,1/2+z
-x,-y,-z
y,-x+y,-z
x-y,x,-z
y,x,1/2-z
-x,-x+y,1/2-z
x-y,-y,1/2-z

loop_
_atom_site_label
_atom_site_type_symbol
_atom_site_fract_x
_atom_site_fract_y
_atom_site_fract_z
_atom_site_U_iso_or_equiv
_atom_site_adp_type
_atom_site_occupancy
_atom_site_calc_flag
_atom_site_refinement_flags
Mn(1) Mn 0.6667 0.3333 0.3589(1) 0.0357(4) Uani 1.00 d SP
Cl(1) Cl 0.6667 0.3333 0.2424(2) 0.0559(7) Uani 1.00 d SP
Cl(2) Cl 0.3994(3) 0.2995(3) 0.2226(2) 0.097(2) Uani 1.00 d .
Cl(3) Cl 0.4218(3) 0.1722(2) 0.1754(2) 0.109(2) Uani 1.00 d .
Cl(4) Cl 0.8844(8) 0.0436(7) 0.1925(6) 0.298(5) Uiso 1.00 d .
S(1) S 0.5434(2) 0.3137(2) 0.4078(1) 0.0334(7) Uani 1.00 d .
N(1) N 0.5845(4) 0.2632(4) 0.5255(3) 0.026(2) Uani 1.00 d .
N(2) N 0.4706(5) 0.1797(5) 0.4813(4) 0.031(2) Uani 1.00 d .
C(1) C 0.5350(5) 0.2524(5) 0.4733(4) 0.026(3) Uani 1.00 d .
C(2) C 0.5484(6) 0.1960(6) 0.5658(4) 0.032(3) Uani 1.00 d .
C(3) C 0.4791(6) 0.1443(6) 0.5392(4) 0.033(3) Uani 1.00 d .
C(4) C 0.4055(6) 0.1409(5) 0.4337(4) 0.031(3) Uani 1.00 d .
C(5) C 0.4097(6) 0.0894(5) 0.3852(5) 0.032(3) Uani 1.00 d .
C(6) C 0.3459(7) 0.0512(6) 0.3409(5) 0.046(3) Uani 1.00 d .
C(7) C 0.2831(7) 0.0640(6) 0.3422(5) 0.048(4) Uani 1.00 d .
C(8) C 0.2818(6) 0.1159(6) 0.3889(6) 0.046(3) Uani 1.00 d .
C(9) C 0.3426(6) 0.1554(6) 0.4367(5) 0.037(3) Uani 1.00 d .
C(10) C 0.4793(6) 0.0757(6) 0.3815(5) 0.044(3) Uani 1.00 d .
C(11) C 0.4563(7) -0.0089(7) 0.3969(6) 0.061(4) Uani 1.00 d .
C(12) C 0.5191(7) 0.1009(7) 0.3123(6) 0.061(4) Uani 1.00 d .
C(13) C 0.3380(6) 0.2103(7) 0.4890(6) 0.053(4) Uani 1.00 d .
C(14) C 0.3286(8) 0.2764(8) 0.4564(7) 0.073(5) Uani 1.00 d .
C(15) C 0.2708(9) 0.1632(9) 0.5378(7) 0.084(5) Uani 1.00 d .
C(16) C 0.4469(8) 0.2461(8) 0.2360(6) 0.068(4) Uani 1.00 d .
C(17) C 0.798(3) 0.0000 0.2500 0.24(1) Uiso 1.00 d S
B(1) B 0.6667 0.3333 0.5466(8) 0.023(2) Uani 1.00 d SP
H(1) H 0.6667 0.3333 0.6055 0.0692 Uiso 1.00 calc SP
H(2) H 0.5718 0.1888 0.6074 0.0381 Uiso 1.00 calc .
H(3) H 0.4421 0.0901 0.5547 0.0464 Uiso 1.00 calc .
H(4) H 0.3467 0.0141 0.3068 0.0605 Uiso 1.00 calc .
H(5) H 0.2376 0.0378 0.3108 0.0620 Uiso 1.00 calc .
H(6) H 0.2364 0.1272 0.3895 0.0587 Uiso 1.00 calc .
H(7) H 0.5195 0.1110 0.4142 0.0536 Uiso 1.00 calc .
H(8) H 0.4367 -0.0224 0.4434 0.0762 Uiso 1.00 calc .
H(9) H 0.4158 -0.0454 0.3660 0.0762 Uiso 1.00 calc .
H(10) H 0.5025 -0.0168 0.3929 0.0762 Uiso 1.00 calc .
H(11) H 0.5659 0.0935 0.3086 0.0734 Uiso 1.00 calc .
H(12) H 0.4837 0.0719 0.2751 0.0734 Uiso 1.00 calc .
H(13) H 0.5401 0.1585 0.3030 0.0734 Uiso 1.00 calc .
H(14) H 0.3883 0.2349 0.5163 0.0652 Uiso 1.00 calc .
H(15) H 0.3300 0.3106 0.4945 0.0921 Uiso 1.00 calc .
H(16) H 0.3747 0.3070 0.4286 0.0921 Uiso 1.00 calc .
H(17) H 0.2814 0.2537 0.4338 0.0921 Uiso 1.00 calc .
H(18) H 0.2677 0.1951 0.5745 0.0966 Uiso 1.00 calc .
H(19) H 0.2199 0.1380 0.5136 0.0966 Uiso 1.00 calc .
H(20) H 0.2758 0.1197 0.5592 0.0966 Uiso 1.00 calc .
H(21) H 0.5042 0.2799 0.2376 0.0837 Uiso 1.00 calc .
H(22) H 0.4315 0.2198 0.2826 0.0837 Uiso 1.00 calc .

loop_
_atom_site_aniso_label
_atom_site_aniso_U_11
_atom_site_aniso_U_22
_atom_site_aniso_U_33
_atom_site_aniso_U_12
_atom_site_aniso_U_13
_atom_site_aniso_U_23
Mn(1) 0.043(1) 0.0427 0.022(1) 0.0214 0.0000 0.0000
Cl(1) 0.074(2) 0.0739 0.020(2) 0.0369 0.0000 0.0000
Cl(2) 0.107(3) 0.108(3) 0.105(3) 0.077(3) -0.017(2) -0.015(2)
Cl(3) 0.203(5) 0.068(3) 0.068(2) 0.075(3) -0.044(3) -0.022(2)
S(1) 0.036(2) 0.034(2) 0.028(1) 0.015(1) -0.005(1) 0.004(1)
N(1) 0.030(5) 0.028(5) 0.023(4) 0.016(4) 0.000(4) 0.003(3)
N(2) 0.032(5) 0.028(5) 0.032(4) 0.014(4) -0.004(4) -0.001(4)
C(1) 0.031(6) 0.029(6) 0.021(4) 0.018(5) 0.003(4) 0.003(4)
C(2) 0.038(6) 0.030(6) 0.025(5) 0.014(5) 0.000(4) 0.008(4)
C(3) 0.033(6) 0.029(6) 0.032(5) 0.011(5) -0.002(5) 0.013(4)
C(4) 0.030(6) 0.021(5) 0.033(5) 0.006(5) -0.006(4) 0.001(4)
C(5) 0.038(6) 0.023(5) 0.033(5) 0.014(5) -0.006(5) -0.003(4)
C(6) 0.056(8) 0.032(7) 0.039(6) 0.015(6) -0.009(6) -0.004(5)
C(7) 0.042(7) 0.043(8) 0.050(6) 0.013(7) -0.023(6) -0.017(6)
C(8) 0.033(7) 0.044(7) 0.058(7) 0.016(6) -0.015(5) -0.006(5)
C(9) 0.033(6) 0.033(6) 0.046(6) 0.016(5) -0.008(5) 0.004(5)
C(10) 0.046(7) 0.035(7) 0.043(6) 0.013(6) -0.006(5) -0.007(5)
C(11) 0.064(9) 0.040(7) 0.089(10) 0.033(7) -0.006(7) 0.003(7)
C(12) 0.068(9) 0.057(8) 0.058(7) 0.032(7) -0.012(6) -0.025(6)
C(13) 0.033(7) 0.051(8) 0.077(9) 0.023(6) -0.012(6) -0.017(7)
C(14) 0.078(10) 0.060(9) 0.10(1) 0.048(8) -0.015(8) -0.018(8)
C(15) 0.08(1) 0.08(1) 0.09(1) 0.037(9) 0.009(9) -0.029(8)
C(16) 0.09(1) 0.075(10) 0.048(7) 0.045(8) -0.023(7) -0.016(6)
B(1) 0.025(6) 0.0246 0.019(8) 0.0123 0.0000 0.0000

loop_
_atom_type_symbol
_atom_type_description
_atom_type_scat_dispersion_real
_atom_type_scat_dispersion_imag
_atom_type_scat_source
Mn Mn 0.337 0.728
;International Tables for Crystallography
(1992, Vol. C, Tables 4.2.6.8 and 6.1.1.1)
;
Cl Cl 0.148 0.159
;International Tables for Crystallography
(1992, Vol. C, Tables 4.2.6.8 and 6.1.1.1)
;
S S 0.125 0.123
;International Tables for Crystallography
(1992, Vol. C, Tables 4.2.6.8 and 6.1.1.1)
;
N N 0.006 0.003
;International Tables for Crystallography
(1992, Vol. C, Tables 4.2.6.8 and 6.1.1.1)
;
C C 0.003 0.002
;International Tables for Crystallography
(1992, Vol. C, Tables 4.2.6.8 and 6.1.1.1)
;
H H 0.000 0.000
;International Tables for Crystallography
(1992, Vol. C, Table 6.1.1.2)
;
B B 0.001 0.001
;International Tables for Crystallography
(1992, Vol. C, Tables 4.2.6.8 and 6.1.1.1)
;

loop_
_geom_angle_atom_site_label_1
_geom_angle_atom_site_label_2
_geom_angle_atom_site_label_3
_geom_angle
_geom_angle_site_symmetry_1
_geom_angle_site_symmetry_3
_geom_angle_publ_flag
Cl(1) Mn(1) S(1) 113.26(7) . . yes
Cl(1) Mn(1) S(1) 113.26(7) . 2_655 yes
Cl(1) Mn(1) S(1) 113.26(7) . 3_665 yes
S(1) Mn(1) S(1) 105.43(8) . 2_655 yes
S(1) Mn(1) S(1) 105.43(8) . 3_665 yes
S(1) Mn(1) S(1) 105.43(8) 2_655 3_665 yes
Mn(1) S(1) C(1) 98.6(3) . . yes
C(1) N(1) C(2) 107.6(7) . . yes
C(1) N(1) B(1) 133.0(8) . . yes
C(2) N(1) B(1) 119.4(8) . . yes
C(1) N(2) C(3) 109.8(7) . . yes
C(1) N(2) C(4) 125.7(7) . . yes
C(3) N(2) C(4) 124.3(8) . . yes
S(1) C(1) N(1) 130.8(7) . . yes
S(1) C(1) N(2) 122.3(7) . . yes
N(1) C(1) N(2) 106.9(7) . . yes
N(1) C(2) C(3) 109.7(8) . . yes
N(2) C(3) C(2) 106.1(8) . . yes
N(2) C(4) C(5) 117.4(9) . . yes
N(2) C(4) C(9) 119.8(8) . . yes
C(5) C(4) C(9) 122.8(9) . . yes
C(4) C(5) C(6) 116.7(9) . . yes
C(4) C(5) C(10) 122.2(9) . . yes
C(6) C(5) C(10) 121.1(9) . . yes
C(5) C(6) C(7) 122.2(10) . . yes
C(6) C(7) C(8) 119.7(9) . . yes
C(7) C(8) C(9) 121.9(10) . . yes
C(4) C(9) C(8) 116.7(9) . . yes
C(4) C(9) C(13) 122.7(9) . . yes
C(8) C(9) C(13) 120.6(9) . . yes
C(5) C(10) C(11) 112.4(9) . . yes
C(5) C(10) C(12) 110.1(9) . . yes
C(11) C(10) C(12) 111.0(9) . . yes
C(9) C(13) C(14) 112.5(10) . . yes
C(9) C(13) C(15) 110.0(10) . . yes
C(14) C(13) C(15) 110(1) . . yes
Cl(2) C(16) Cl(3) 112.5(7) . . yes
Cl(4) C(17) Cl(4) 93(2) . 12_555 yes
N(1) B(1) N(1) 113.1(5) . 2_655 yes
N(1) B(1) N(1) 113.1(5) . 3_665 yes
N(1) B(1) N(1) 113.1(5) 2_655 3_665 yes

loop_
_geom_bond_atom_site_label_1
_geom_bond_atom_site_label_2
_geom_bond_distance
_geom_bond_site_symmetry_2
_geom_bond_publ_flag
Mn(1) Cl(1) 2.295(4) . yes
Mn(1) S(1) 2.435(3) . yes
Mn(1) S(1) 2.435(3) 2_655 yes
Mn(1) S(1) 2.435(3) 3_665 yes
Cl(2) C(16) 1.72(1) . yes
Cl(3) C(16) 1.74(1) . yes
Cl(4) C(17) 1.85(3) . yes
S(1) C(1) 1.710(9) . yes
N(1) C(1) 1.35(1) . yes
N(1) C(2) 1.39(1) . yes
N(1) B(1) 1.555(8) . yes
N(2) C(1) 1.35(1) . yes
N(2) C(3) 1.38(1) . yes
N(2) C(4) 1.45(1) . yes
C(2) C(3) 1.32(1) . yes
C(4) C(5) 1.42(1) . yes
C(4) C(9) 1.39(1) . yes
C(5) C(6) 1.39(1) . yes
C(5) C(10) 1.51(1) . yes
C(6) C(7) 1.37(2) . yes
C(7) C(8) 1.38(1) . yes
C(8) C(9) 1.40(1) . yes
C(9) C(13) 1.52(1) . yes
C(10) C(11) 1.51(1) . yes
C(10) C(12) 1.52(2) . yes
C(13) C(14) 1.53(2) . yes
C(13) C(15) 1.51(2) . yes

loop_
_geom_contact_atom_site_label_1
_geom_contact_atom_site_label_2
_geom_contact_distance
_geom_contact_site_symmetry_2
Cl(2) C(17) 3.37(4) 3_665
Cl(2) Cl(2) 3.544(8) 10_555
Cl(4) Cl(4) 2.70(2) 12_555

loop_
_geom_torsion_atom_site_label_1
_geom_torsion_atom_site_label_2
_geom_torsion_atom_site_label_3
_geom_torsion_atom_site_label_4
_geom_torsion
_geom_torsion_site_symmetry_2
_geom_torsion_site_symmetry_3
_geom_torsion_site_symmetry_4
_geom_torsion_publ_flag
Mn(1) S(1) C(1) N(1) 58.2(8) . . . yes
Mn(1) S(1) C(1) N(2) -123.1(7) . . . yes
Mn(1) S(1) C(1) N(1) 58.2(8) 2_655 2_655 2_655 yes
Mn(1) S(1) C(1) N(2) -123.1(7) 2_655 2_655 2_655 yes
Mn(1) S(1) C(1) N(1) 58.2(8) 3_665 3_665 3_665 yes
Mn(1) S(1) C(1) N(2) -123.1(7) 3_665 3_665 3_665 yes
Cl(1) Mn(1) S(1) C(1) 140.0(3) . . . yes
Cl(1) Mn(1) S(1) C(1) 140.0(3) . 2_655 2_655 yes
Cl(1) Mn(1) S(1) C(1) 140.0(3) . 3_665 3_665 yes
S(1) Mn(1) S(1) C(1) -95.7(3) . 2_655 2_655 yes
S(1) Mn(1) S(1) C(1) 15.6(3) . 3_665 3_665 yes
S(1) C(1) N(1) C(2) 178.1(7) . . . yes
S(1) C(1) N(1) B(1) 0(1) . . . yes
S(1) C(1) N(2) C(3) -178.6(7) . . . yes
S(1) C(1) N(2) C(4) 6(1) . . . yes
N(1) C(1) N(2) C(3) 0(1) . . . yes
N(1) C(1) N(2) C(4) -174.3(8) . . . yes
N(1) C(2) C(3) N(2) 0(1) . . . yes
N(1) B(1) N(1) C(1) 30(1) . 2_655 2_655 yes
N(1) B(1) N(1) C(2) -147.8(9) . 2_655 2_655 yes
N(1) B(1) N(1) C(1) -100.2(8) . 3_665 3_665 yes
N(1) B(1) N(1) C(2) 81(1) . 3_665 3_665 yes
N(2) C(1) N(1) C(2) -0.8(10) . . . yes
N(2) C(1) N(1) B(1) -178.8(8) . . . yes
N(2) C(4) C(5) C(6) 178.5(8) . . . yes
N(2) C(4) C(5) C(10) 0(1) . . . yes
N(2) C(4) C(9) C(8) 179.8(8) . . . yes
N(2) C(4) C(9) C(13) 0(1) . . . yes
C(1) N(1) C(2) C(3) 0(1) . . . yes
C(1) N(2) C(3) C(2) 0(1) . . . yes
C(1) N(2) C(4) C(5) 93(1) . . . yes
C(1) N(2) C(4) C(9) -86(1) . . . yes
C(2) C(3) N(2) C(4) 174.9(9) . . . yes
C(3) N(2) C(4) C(5) -80(1) . . . yes
C(3) N(2) C(4) C(9) 100(1) . . . yes
C(3) C(2) N(1) B(1) 179.3(8) . . . yes
C(4) C(5) C(6) C(7) 2(1) . . . yes
C(4) C(5) C(10) C(11) 116(1) . . . yes
C(4) C(5) C(10) C(12) -119.6(10) . . . yes
C(4) C(9) C(8) C(7) 1(1) . . . yes
C(4) C(9) C(13) C(14) 124(1) . . . yes
C(4) C(9) C(13) C(15) -112(1) . . . yes
C(5) C(4) C(9) C(8) 0(1) . . . yes
C(5) C(4) C(9) C(13) 179.7(9) . . . yes
C(5) C(6) C(7) C(8) 0(1) . . . yes
C(6) C(5) C(4) C(9) -2(1) . . . yes
C(6) C(5) C(10) C(11) -63(1) . . . yes
C(6) C(5) C(10) C(12) 60(1) . . . yes
C(6) C(7) C(8) C(9) -1(1) . . . yes
C(7) C(6) C(5) C(10) -178.5(10) . . . yes
C(7) C(8) C(9) C(13) -177(1) . . . yes
C(8) C(9) C(13) C(14) -56(1) . . . yes
C(8) C(9) C(13) C(15) 66(1) . . . yes
C(9) C(4) C(5) C(10) 178.5(9) . . . yes
C(9) C(4) C(5) C(10) 178.5(9) . . . yes
